data_4109781
loop_
_publ_author_name
'Andrzej Rajca'
'Masahiro Takahashi'
'Maren Pink'
'Ga\"elle Spagnol'
'Suchada Rajca'

_publ_section_title
;
 Conformationally Constrained, Stable, Triplet Ground State (S=1)
 Nitroxide Diradicals. Antiferromagnetic Chains of S=1 Diradicals
;
_journal_name_full 'Journal of the American Chemical Society'
_journal_page_first 10159
_journal_page_last 10170
_journal_paper_doi 10.1021/ja0712017
_journal_volume 129
_journal_year 2007
_chemical_absolute_configuration ad
_chemical_formula_moiety 'C36 H52 N4 O8, 2 C H2 Cl2'
_chemical_formula_sum 'C38 H56 Cl4 N4 O8'
_chemical_formula_weight 838.67
_chemical_name_systematic
; 
 ? 
;
_space_group_IT_number 5
_symmetry_cell_setting monoclinic
_symmetry_space_group_name_Hall 'C 2y'
_symmetry_space_group_name_H-M 'C 1 2 1'
_atom_sites_solution_hydrogens geom
_atom_sites_solution_primary direct
_atom_sites_solution_secondary difmap
_audit_creation_method SHELXL-97
_cell_angle_alpha 90.00
_cell_angle_beta 131.3080(10)
_cell_angle_gamma 90.00
_cell_formula_units_Z 4
_cell_length_a 25.4534(11)
_cell_length_b 12.5714(6)
_cell_length_c 17.3570(8)
_cell_measurement_reflns_used 8391
_cell_measurement_temperature 130(2)
_cell_measurement_theta_max 26.4
_cell_measurement_theta_min 2.3
_cell_volume 4172.0(3)
_computing_cell_refinement 'SAINT (Bruker, 2003)'
_computing_data_collection 'SMART (Bruker, 2001)'
_computing_data_reduction 'SAINT (Bruker, 2003)'
_computing_molecular_graphics 'SHELXTL (Bruker, 2003), XTEL (loc. libr.)'
_computing_publication_material 'SHELXTL (Bruker, 2003)'
_computing_structure_refinement 'SHELXL-97 (Sheldrick, 1997)'
_computing_structure_solution 'SIR-2004 (Burla et al., 2005)'
_diffrn_ambient_temperature 130(2)
_diffrn_detector 'CCD area detector'
_diffrn_detector_type 'Bruker SMART 6000'
_diffrn_measured_fraction_theta_full 0.999
_diffrn_measured_fraction_theta_max 0.999
_diffrn_measurement_details '0.30 degree frames measured for 15 seconds each'
_diffrn_measurement_device 'three-circle goniometer with fixed chi'
_diffrn_measurement_device_type 'Bruker Platform goniometer'
_diffrn_measurement_method \w-scans
_diffrn_radiation_monochromator graphite
_diffrn_radiation_source 'fine-focus sealed tube'
_diffrn_radiation_type MoK\a
_diffrn_radiation_wavelength 0.71073
_diffrn_reflns_av_R_equivalents 0.0362
_diffrn_reflns_av_sigmaI/netI 0.0345
_diffrn_reflns_limit_h_max 31
_diffrn_reflns_limit_h_min -31
_diffrn_reflns_limit_k_max 15
_diffrn_reflns_limit_k_min -15
_diffrn_reflns_limit_l_max 21
_diffrn_reflns_limit_l_min -21
_diffrn_reflns_number 29506
_diffrn_reflns_theta_full 26.42
_diffrn_reflns_theta_max 26.42
_diffrn_reflns_theta_min 1.56
_diffrn_standards_decay_% 0.0
_diffrn_standards_interval_time 606
_diffrn_standards_number 142
_exptl_absorpt_coefficient_mu 0.338
_exptl_absorpt_correction_T_max 0.9511
_exptl_absorpt_correction_T_min 0.9264
_exptl_absorpt_correction_type multi-scan
_exptl_absorpt_process_details 'SADABS, R. Blessing; 1995'
_exptl_crystal_colour 'light brown'
_exptl_crystal_density_diffrn 1.335
_exptl_crystal_description block
_exptl_crystal_F_000 1776
_exptl_crystal_size_max 0.23
_exptl_crystal_size_mid 0.17
_exptl_crystal_size_min 0.15
_refine_diff_density_max 1.248
_refine_diff_density_min -1.431
_refine_diff_density_rms 0.097
_refine_ls_abs_structure_details 'Flack H D (1983), Acta Cryst. A39, 876-881'
_refine_ls_abs_structure_Flack -0.02(7)
_refine_ls_extinction_method none
_refine_ls_goodness_of_fit_ref 1.056
_refine_ls_hydrogen_treatment riding
_refine_ls_matrix_type full
_refine_ls_number_parameters 513
_refine_ls_number_reflns 8583
_refine_ls_number_restraints 16
_refine_ls_restrained_S_all 1.115
_refine_ls_R_factor_all 0.0625
_refine_ls_R_factor_gt 0.0570
_refine_ls_shift/su_max 0.041
_refine_ls_shift/su_mean 0.001
_refine_ls_structure_factor_coef Fsqd
_refine_ls_weighting_details 'calc w=1/[\s^2^(Fo^2^)+(0.1092P)^2^+6.8293P] where P=(Fo^2^+2Fc^2^)/3'
_refine_ls_weighting_scheme calc
_refine_ls_wR_factor_gt 0.1617
_refine_ls_wR_factor_ref 0.1699
_reflns_number_gt 7901
_reflns_number_total 8583
_reflns_threshold_expression >2sigma(I)
_cod_data_source_file ja0712017si20070219_032046.cif
_cod_data_source_block 06468
_cod_database_code 4109781

loop_
_symmetry_equiv_pos_as_xyz
'x, y, z'
'-x, y, -z'
'x+1/2, y+1/2, z'
'-x+1/2, y+1/2, -z'

loop_
_atom_site_label
_atom_site_type_symbol
_atom_site_fract_x
_atom_site_fract_y
_atom_site_fract_z
_atom_site_U_iso_or_equiv
_atom_site_adp_type
_atom_site_occupancy
_atom_site_symmetry_multiplicity
_atom_site_calc_flag
_atom_site_refinement_flags
_atom_site_disorder_assembly
_atom_site_disorder_group
O1 O 0.39946(13) 0.68254(19) -0.01614(19) 0.0206(5) Uani 1 1 d . . .
O2 O 0.31481(14) 0.6313(2) 0.1627(2) 0.0251(5) Uani 1 1 d . . .
O3 O 0.39804(11) 0.32142(19) 0.16310(17) 0.0162(4) Uani 1 1 d . . .
O4 O 0.48206(14) 0.7852(2) 0.1619(2) 0.0262(5) Uani 1 1 d . . .
H4A H 0.4573 0.7623 0.1016 0.039 Uiso 1 1 calc R . .
O5 O 0.33303(13) 0.46478(19) -0.18723(18) 0.0189(5) Uani 1 1 d . . .
O6 O 0.29935(14) 0.3534(2) 0.18625(19) 0.0225(5) Uani 1 1 d . . .
O7 O 0.54082(12) 0.24163(18) 0.28077(18) 0.0194(5) Uani 1 1 d . . .
O8 O 0.55928(12) 0.81740(19) 0.36709(18) 0.0203(5) Uani 1 1 d . . .
N1 N 0.37071(14) 0.5906(2) -0.0554(2) 0.0163(5) Uani 1 1 d . . .
N2 N 0.31561(14) 0.5304(2) 0.1499(2) 0.0194(5) Uani 1 1 d . . .
N3 N 0.44677(14) 0.3574(2) 0.1508(2) 0.0149(5) Uani 1 1 d . . .
N4 N 0.45788(15) 0.7375(2) 0.2121(2) 0.0182(6) Uani 1 1 d . . .
C1 C 0.35649(15) 0.5235(3) -0.0139(2) 0.0148(6) Uani 1 1 d . . .
C2 C 0.35214(18) 0.5717(3) -0.1575(2) 0.0178(6) Uani 1 1 d . . .
C3 C 0.28876(18) 0.4100(3) -0.1753(2) 0.0183(6) Uani 1 1 d . . .
C4 C 0.31815(16) 0.4253(3) -0.0667(2) 0.0158(6) Uani 1 1 d . . .
C5 C 0.30675(16) 0.3555(3) -0.0217(2) 0.0165(6) Uani 1 1 d . . .
H5A H 0.2823 0.2919 -0.0578 0.020 Uiso 1 1 calc R . .
C6 C 0.33041(17) 0.3712(3) 0.0837(2) 0.0159(6) Uani 1 1 d . . .
C7 C 0.27872(17) 0.3178(3) 0.0903(2) 0.0179(6) Uani 1 1 d . . .
C8 C 0.2967(2) 0.4629(3) 0.2009(3) 0.0321(9) Uani 1 1 d . . .
C9 C 0.33619(16) 0.4882(3) 0.1053(2) 0.0151(6) Uani 1 1 d . . .
C10 C 0.37521(16) 0.5560(2) 0.0856(2) 0.0133(6) Uani 1 1 d . . .
H10A H 0.3605 0.6316 0.0789 0.016 Uiso 1 1 calc R . .
C11 C 0.2966(2) 0.6534(3) -0.2338(3) 0.0261(8) Uani 1 1 d . . .
H11A H 0.2557 0.6454 -0.2397 0.039 Uiso 1 1 calc R . .
H11B H 0.2826 0.6418 -0.3010 0.039 Uiso 1 1 calc R . .
H11C H 0.3158 0.7252 -0.2096 0.039 Uiso 1 1 calc R . .
C12 C 0.41799(19) 0.5874(3) -0.1417(3) 0.0240(7) Uani 1 1 d . . .
H12A H 0.4546 0.5391 -0.0880 0.036 Uiso 1 1 calc R . .
H12B H 0.4341 0.6611 -0.1212 0.036 Uiso 1 1 calc R . .
H12C H 0.4077 0.5721 -0.2059 0.036 Uiso 1 1 calc R . .
C13 C 0.21215(18) 0.4474(3) -0.2521(3) 0.0256(7) Uani 1 1 d . . .
H13A H 0.2081 0.5167 -0.2306 0.038 Uiso 1 1 calc R . .
H13B H 0.1825 0.3956 -0.2543 0.038 Uiso 1 1 calc R . .
H13C H 0.1971 0.4538 -0.3205 0.038 Uiso 1 1 calc R . .
C14 C 0.29249(19) 0.2951(3) -0.1984(3) 0.0229(7) Uani 1 1 d . . .
H14A H 0.3402 0.2684 -0.1454 0.034 Uiso 1 1 calc R . .
H14B H 0.2795 0.2910 -0.2655 0.034 Uiso 1 1 calc R . .
H14C H 0.2601 0.2518 -0.1992 0.034 Uiso 1 1 calc R . .
C15 C 0.20354(18) 0.3453(3) -0.0025(3) 0.0256(8) Uani 1 1 d . . .
H15A H 0.1738 0.3340 0.0139 0.038 Uiso 1 1 calc R . .
H15B H 0.1875 0.2996 -0.0602 0.038 Uiso 1 1 calc R . .
H15C H 0.2008 0.4199 -0.0211 0.038 Uiso 1 1 calc R . .
C16 C 0.28821(18) 0.1987(3) 0.1026(3) 0.0216(7) Uani 1 1 d . . .
H16A H 0.2569 0.1687 0.1115 0.032 Uiso 1 1 calc R . .
H16B H 0.3368 0.1822 0.1630 0.032 Uiso 1 1 calc R . .
H16C H 0.2770 0.1680 0.0414 0.032 Uiso 1 1 calc R . .
C17 C 0.2254(3) 0.4980(4) 0.1633(6) 0.0605(18) Uani 1 1 d . . .
H17A H 0.1914 0.5007 0.0882 0.091 Uiso 1 1 calc R . .
H17B H 0.2297 0.5687 0.1908 0.091 Uiso 1 1 calc R . .
H17C H 0.2095 0.4471 0.1869 0.091 Uiso 1 1 calc R . .
C18 C 0.3560(3) 0.4810(4) 0.3156(4) 0.0522(15) Uani 1 1 d . . .
H18A H 0.4009 0.4676 0.3337 0.078 Uiso 1 1 calc R . .
H18B H 0.3506 0.4324 0.3541 0.078 Uiso 1 1 calc R . .
H18C H 0.3546 0.5546 0.3327 0.078 Uiso 1 1 calc R . .
C19 C 0.48491(16) 0.4460(3) 0.2173(2) 0.0156(6) Uani 1 1 d . . .
C20 C 0.49142(17) 0.2676(3) 0.1726(3) 0.0174(6) Uani 1 1 d . . .
C21 C 0.58592(18) 0.3246(3) 0.3520(3) 0.0218(7) Uani 1 1 d . . .
C22 C 0.55232(17) 0.4337(3) 0.3116(3) 0.0170(6) Uani 1 1 d . . .
C23 C 0.58818(16) 0.5245(3) 0.3712(2) 0.0198(6) Uani 1 1 d . . .
H23A H 0.6345 0.5174 0.4352 0.024 Uiso 1 1 calc R . .
C24 C 0.55808(16) 0.6241(2) 0.3396(2) 0.0151(6) Uani 1 1 d . . .
C25 C 0.60011(17) 0.7208(3) 0.4060(3) 0.0187(6) Uani 1 1 d . . .
C26 C 0.48468(17) 0.8079(3) 0.2983(3) 0.0215(7) Uani 1 1 d . . .
C27 C 0.48971(16) 0.6349(3) 0.2460(2) 0.0149(6) Uani 1 1 d . . .
C28 C 0.45271(16) 0.5464(2) 0.1834(2) 0.0141(6) Uani 1 1 d . . .
C29 C 0.52691(19) 0.2968(3) 0.1316(3) 0.0238(7) Uani 1 1 d . . .
H29A H 0.5507 0.3654 0.1603 0.036 Uiso 1 1 calc R . .
H29B H 0.4917 0.3020 0.0566 0.036 Uiso 1 1 calc R . .
H29C H 0.5612 0.2419 0.1513 0.036 Uiso 1 1 calc R . .
C30 C 0.44829(19) 0.1672(3) 0.1207(3) 0.0246(7) Uani 1 1 d . . .
H30A H 0.4284 0.1461 0.1512 0.037 Uiso 1 1 calc R . .
H30B H 0.4782 0.1099 0.1301 0.037 Uiso 1 1 calc R . .
H30C H 0.4104 0.1806 0.0473 0.037 Uiso 1 1 calc R . .
C31 C 0.65670(19) 0.3200(3) 0.3798(3) 0.0357(10) Uani 1 1 d . . .
H31A H 0.6501 0.3325 0.3181 0.054 Uiso 1 1 calc R . .
H31B H 0.6778 0.2498 0.4080 0.054 Uiso 1 1 calc R . .
H31C H 0.6876 0.3749 0.4309 0.054 Uiso 1 1 calc R . .
C32 C 0.5942(3) 0.2998(3) 0.4456(3) 0.0398(11) Uani 1 1 d . . .
H32A H 0.5489 0.3076 0.4276 0.060 Uiso 1 1 calc R . .
H32B H 0.6280 0.3491 0.5012 0.060 Uiso 1 1 calc R . .
H32C H 0.6109 0.2266 0.4681 0.060 Uiso 1 1 calc R . .
C33 C 0.65781(19) 0.7415(3) 0.4026(3) 0.0285(8) Uani 1 1 d . . .
H33A H 0.6366 0.7577 0.3320 0.043 Uiso 1 1 calc R . .
H33B H 0.6873 0.6781 0.4264 0.043 Uiso 1 1 calc R . .
H33C H 0.6864 0.8019 0.4471 0.043 Uiso 1 1 calc R . .
C34 C 0.6325(2) 0.7070(3) 0.5172(3) 0.0317(9) Uani 1 1 d . . .
H34A H 0.5957 0.6908 0.5190 0.047 Uiso 1 1 calc R . .
H34B H 0.6563 0.7729 0.5553 0.047 Uiso 1 1 calc R . .
H34C H 0.6664 0.6486 0.5488 0.047 Uiso 1 1 calc R . .
C35 C 0.4595(2) 0.7635(3) 0.3513(3) 0.0267(8) Uani 1 1 d . . .
H35A H 0.4808 0.6937 0.3808 0.040 Uiso 1 1 calc R . .
H35B H 0.4085 0.7564 0.3011 0.040 Uiso 1 1 calc R . .
H35C H 0.4732 0.8122 0.4061 0.040 Uiso 1 1 calc R . .
C36 C 0.45817(19) 0.9207(3) 0.2607(3) 0.0256(7) Uani 1 1 d . . .
H36A H 0.4580 0.9373 0.2054 0.038 Uiso 1 1 calc R . .
H36B H 0.4889 0.9707 0.3175 0.038 Uiso 1 1 calc R . .
H36C H 0.4106 0.9268 0.2351 0.038 Uiso 1 1 calc R . .
Cl1 Cl 0.19857(6) 0.52486(11) 0.35287(9) 0.0448(3) Uani 1 1 d . . .
Cl2 Cl 0.18265(6) 0.52351(8) 0.50344(8) 0.0383(2) Uani 1 1 d . . .
C1S C 0.13746(19) 0.5209(3) 0.3709(3) 0.0282(7) Uani 1 1 d . . .
H1SA H 0.1056 0.5827 0.3367 0.045(14) Uiso 1 1 calc R . .
H1SB H 0.1090 0.4552 0.3399 0.017(10) Uiso 1 1 calc R . .
Cl3 Cl 0.5749(2) 0.1741(4) 0.6109(3) 0.0816(7) Uani 0.50 1 d PD A -1
Cl4 Cl 0.4553(2) 0.0532(4) 0.4714(3) 0.0816(7) Uani 0.50 1 d PD A -1
C2S C 0.5483(4) 0.0392(6) 0.5744(7) 0.0816(7) Uani 0.50 1 d PD A -1
H2SA H 0.5593 -0.0031 0.6317 0.098 Uiso 0.50 1 calc PR A -1
H2SB H 0.5705 0.0057 0.5506 0.098 Uiso 0.50 1 calc PR A -1
Cl5 Cl 0.06439(11) 0.4582(3) 0.1061(2) 0.1057(11) Uani 0.901(5) 1 d PD B 1
C3S C 0.0000 0.3794(6) 0.0000 0.062(2) Uani 0.901(5) 2 d SPD . 1
H3SA H -0.0213 0.3344 0.0174 0.074 Uiso 0.901(5) 1 d PR B 1
Cl5D Cl 0.0748(10) 0.436(2) 0.0742(19) 0.1057(11) Uani 0.099(5) 1 d PD B 2
C3D C 0.0000 0.522(3) 0.0000 0.062(2) Uani 0.099(5) 2 d SPD . 2
H3DA H 0.0049 0.5670 -0.0396 0.074 Uiso 0.099(5) 1 d PR B 2

loop_
_atom_site_aniso_label
_atom_site_aniso_U_11
_atom_site_aniso_U_22
_atom_site_aniso_U_33
_atom_site_aniso_U_23
_atom_site_aniso_U_13
_atom_site_aniso_U_12
O1 0.0281(13) 0.0142(11) 0.0237(12) -0.0026(9) 0.0189(11) -0.0061(9)
O2 0.0360(14) 0.0175(12) 0.0344(14) -0.0055(10) 0.0287(13) -0.0036(10)
O3 0.0140(10) 0.0181(11) 0.0165(10) 0.0015(9) 0.0101(9) -0.0010(9)
O4 0.0309(14) 0.0259(13) 0.0230(12) 0.0002(10) 0.0183(11) -0.0035(11)
O5 0.0226(11) 0.0199(12) 0.0207(11) -0.0046(9) 0.0170(10) -0.0045(9)
O6 0.0304(13) 0.0193(12) 0.0256(13) -0.0030(10) 0.0218(12) -0.0059(10)
O7 0.0182(11) 0.0137(11) 0.0185(11) 0.0008(9) 0.0088(10) 0.0003(9)
O8 0.0169(11) 0.0143(11) 0.0190(11) -0.0031(9) 0.0073(10) -0.0015(9)
N1 0.0163(12) 0.0161(13) 0.0162(12) -0.0013(10) 0.0106(11) -0.0008(10)
N2 0.0225(13) 0.0161(13) 0.0233(13) -0.0015(11) 0.0168(12) -0.0011(11)
N3 0.0130(12) 0.0137(12) 0.0174(13) -0.0011(10) 0.0098(11) -0.0025(10)
N4 0.0215(14) 0.0120(13) 0.0169(13) 0.0002(10) 0.0109(12) 0.0006(10)
C1 0.0112(12) 0.0152(14) 0.0145(13) -0.0008(12) 0.0071(11) 0.0003(12)
C2 0.0222(16) 0.0167(15) 0.0169(15) -0.0004(12) 0.0139(14) -0.0010(12)
C3 0.0199(15) 0.0207(16) 0.0165(15) -0.0029(12) 0.0129(13) -0.0045(13)
C4 0.0098(13) 0.0183(15) 0.0136(14) -0.0026(12) 0.0052(12) -0.0006(11)
C5 0.0128(14) 0.0161(15) 0.0168(14) -0.0043(12) 0.0081(12) -0.0039(11)
C6 0.0142(14) 0.0153(15) 0.0165(15) -0.0020(12) 0.0094(13) -0.0022(11)
C7 0.0171(15) 0.0187(15) 0.0189(15) -0.0003(13) 0.0123(13) -0.0026(12)
C8 0.053(3) 0.0228(18) 0.049(2) -0.0035(17) 0.045(2) -0.0074(17)
C9 0.0125(14) 0.0185(15) 0.0119(13) 0.0021(11) 0.0070(12) 0.0013(11)
C10 0.0134(14) 0.0135(14) 0.0122(14) -0.0013(10) 0.0081(12) -0.0012(11)
C11 0.0307(19) 0.0267(19) 0.0203(16) 0.0056(14) 0.0165(16) 0.0011(15)
C12 0.0284(18) 0.0251(18) 0.0283(18) -0.0057(15) 0.0230(16) -0.0073(14)
C13 0.0163(16) 0.037(2) 0.0153(15) -0.0020(14) 0.0071(13) -0.0045(15)
C14 0.0289(17) 0.0206(17) 0.0232(16) -0.0059(13) 0.0190(15) -0.0070(13)
C15 0.0159(16) 0.0232(18) 0.0327(19) 0.0005(14) 0.0140(16) -0.0041(13)
C16 0.0197(16) 0.0232(17) 0.0219(17) -0.0004(13) 0.0137(14) -0.0042(13)
C17 0.089(4) 0.028(2) 0.139(6) -0.005(3) 0.107(5) -0.004(2)
C18 0.107(5) 0.030(2) 0.036(2) -0.0125(19) 0.054(3) -0.025(3)
C19 0.0135(14) 0.0180(15) 0.0159(14) -0.0014(12) 0.0100(12) -0.0025(12)
C20 0.0178(15) 0.0150(15) 0.0186(15) 0.0002(12) 0.0117(13) 0.0019(12)
C21 0.0196(16) 0.0157(15) 0.0171(15) -0.0004(13) 0.0066(13) 0.0034(13)
C22 0.0154(14) 0.0140(15) 0.0191(15) 0.0011(12) 0.0103(13) 0.0009(12)
C23 0.0131(13) 0.0195(15) 0.0156(14) -0.0001(13) 0.0047(12) 0.0011(13)
C24 0.0152(15) 0.0139(15) 0.0139(14) -0.0007(12) 0.0087(13) -0.0004(12)
C25 0.0146(14) 0.0159(15) 0.0173(15) -0.0039(12) 0.0070(13) -0.0019(12)
C26 0.0183(16) 0.0210(17) 0.0189(15) -0.0017(13) 0.0096(14) 0.0025(13)
C27 0.0156(15) 0.0169(15) 0.0114(14) -0.0004(11) 0.0086(13) -0.0015(12)
C28 0.0116(13) 0.0172(16) 0.0108(13) 0.0014(11) 0.0063(11) -0.0012(11)
C29 0.0287(17) 0.0209(17) 0.0299(17) 0.0006(14) 0.0228(16) 0.0033(14)
C30 0.0202(17) 0.0169(16) 0.0281(18) -0.0038(14) 0.0123(15) -0.0014(13)
C31 0.0144(16) 0.0228(18) 0.041(2) -0.0096(17) 0.0061(16) 0.0013(14)
C32 0.064(3) 0.0235(19) 0.0207(18) 0.0069(15) 0.023(2) 0.0096(19)
C33 0.0172(16) 0.0214(18) 0.039(2) -0.0049(15) 0.0152(16) -0.0028(13)
C34 0.033(2) 0.0226(18) 0.0174(17) -0.0012(14) 0.0075(16) -0.0001(15)
C35 0.0267(18) 0.0303(19) 0.0252(17) -0.0015(15) 0.0181(16) 0.0039(15)
C36 0.0217(17) 0.0174(17) 0.0264(17) -0.0034(14) 0.0110(15) 0.0000(13)
Cl1 0.0421(6) 0.0552(7) 0.0463(6) -0.0081(5) 0.0331(5) -0.0105(5)
Cl2 0.0517(6) 0.0278(5) 0.0311(5) -0.0015(4) 0.0254(5) -0.0002(4)
C1S 0.0249(17) 0.0272(18) 0.0262(17) 0.0016(15) 0.0142(15) -0.0015(16)
Cl3 0.0833(16) 0.0988(19) 0.0543(13) -0.0024(12) 0.0419(13) 0.0032(14)
Cl4 0.0833(16) 0.0988(19) 0.0543(13) -0.0024(12) 0.0419(13) 0.0032(14)
C2S 0.0833(16) 0.0988(19) 0.0543(13) -0.0024(12) 0.0419(13) 0.0032(14)
Cl5 0.0552(10) 0.166(3) 0.0894(16) -0.0621(17) 0.0449(11) -0.0217(13)
C3S 0.075(6) 0.050(5) 0.059(5) 0.000 0.043(5) 0.000
Cl5D 0.0552(10) 0.166(3) 0.0894(16) -0.0621(17) 0.0449(11) -0.0217(13)
C3D 0.075(6) 0.050(5) 0.059(5) 0.000 0.043(5) 0.000

loop_
_atom_type_symbol
_atom_type_description
_atom_type_scat_dispersion_real
_atom_type_scat_dispersion_imag
_atom_type_scat_source
C C 0.0033 0.0016 'International Tables Vol C Tables 4.2.6.8 and 6.1.1.4'
H H 0.0000 0.0000 'International Tables Vol C Tables 4.2.6.8 and 6.1.1.4'
N N 0.0061 0.0033 'International Tables Vol C Tables 4.2.6.8 and 6.1.1.4'
O O 0.0106 0.0060 'International Tables Vol C Tables 4.2.6.8 and 6.1.1.4'
Cl Cl 0.1484 0.1585 'International Tables Vol C Tables 4.2.6.8 and 6.1.1.4'

loop_
_geom_angle_atom_site_label_1
_geom_angle_atom_site_label_2
_geom_angle_atom_site_label_3
_geom_angle
_geom_angle_site_symmetry_1
_geom_angle_site_symmetry_3
C6 O3 N3 108.4(2) . .
N4 O4 H4A 109.5 . .
C2 O5 C3 121.0(2) . .
C8 O6 C7 119.0(3) . .
C21 O7 C20 118.0(2) . .
C26 O8 C25 117.9(2) . .
O1 N1 C1 123.5(3) . .
O1 N1 C2 112.7(3) . .
C1 N1 C2 123.8(3) . .
O2 N2 C9 124.3(3) . .
O2 N2 C8 113.7(3) . .
C9 N2 C8 121.8(3) . .
C19 N3 O3 108.3(2) . .
C19 N3 C20 113.3(3) . .
O3 N3 C20 108.2(2) . .
C27 N4 C26 111.7(3) . .
C27 N4 O4 105.3(2) . .
C26 N4 O4 105.2(2) . .
N1 C1 C4 120.9(3) . .
N1 C1 C10 117.6(3) . .
C4 C1 C10 121.3(3) . .
O5 C2 N1 110.1(3) . .
O5 C2 C12 105.2(3) . .
N1 C2 C12 108.2(3) . .
O5 C2 C11 115.2(3) . .
N1 C2 C11 107.7(3) . .
C12 C2 C11 110.3(3) . .
O5 C3 C4 109.1(3) . .
O5 C3 C14 102.9(3) . .
C4 C3 C14 112.6(3) . .
O5 C3 C13 113.0(3) . .
C4 C3 C13 110.1(3) . .
C14 C3 C13 109.0(3) . .
C5 C4 C1 120.3(3) . .
C5 C4 C3 121.9(3) . .
C1 C4 C3 117.7(3) . .
C4 C5 C6 123.8(3) . .
C4 C5 H5A 118.1 . .
C6 C5 H5A 118.1 . .
O3 C6 C9 108.9(3) . .
O3 C6 C5 111.5(3) . .
C9 C6 C5 108.9(3) . .
O3 C6 C7 106.0(3) . .
C9 C6 C7 110.7(3) . .
C5 C6 C7 110.7(3) . .
O6 C7 C16 103.9(3) . .
O6 C7 C15 113.4(3) . .
C16 C7 C15 110.3(3) . .
O6 C7 C6 105.7(2) . .
C16 C7 C6 112.1(3) . .
C15 C7 C6 111.2(3) . .
O6 C8 N2 111.6(3) . .
O6 C8 C18 104.9(4) . .
N2 C8 C18 104.9(3) . .
O6 C8 C17 112.9(3) . .
N2 C8 C17 109.5(4) . .
C18 C8 C17 112.7(4) . .
N2 C9 C6 122.5(3) . .
N2 C9 C10 119.2(3) . .
C6 C9 C10 117.9(3) . .
C9 C10 C1 110.3(3) . .
C9 C10 C28 105.2(2) . .
C1 C10 C28 116.5(2) . .
C9 C10 H10A 108.2 . .
C1 C10 H10A 108.2 . .
C28 C10 H10A 108.2 . .
C2 C11 H11A 109.5 . .
C2 C11 H11B 109.5 . .
H11A C11 H11B 109.5 . .
C2 C11 H11C 109.5 . .
H11A C11 H11C 109.5 . .
H11B C11 H11C 109.5 . .
C2 C12 H12A 109.5 . .
C2 C12 H12B 109.5 . .
H12A C12 H12B 109.5 . .
C2 C12 H12C 109.5 . .
H12A C12 H12C 109.5 . .
H12B C12 H12C 109.5 . .
C3 C13 H13A 109.5 . .
C3 C13 H13B 109.5 . .
H13A C13 H13B 109.5 . .
C3 C13 H13C 109.5 . .
H13A C13 H13C 109.5 . .
H13B C13 H13C 109.5 . .
C3 C14 H14A 109.5 . .
C3 C14 H14B 109.5 . .
H14A C14 H14B 109.5 . .
C3 C14 H14C 109.5 . .
H14A C14 H14C 109.5 . .
H14B C14 H14C 109.5 . .
C7 C15 H15A 109.5 . .
C7 C15 H15B 109.5 . .
H15A C15 H15B 109.5 . .
C7 C15 H15C 109.5 . .
H15A C15 H15C 109.5 . .
H15B C15 H15C 109.5 . .
C7 C16 H16A 109.5 . .
C7 C16 H16B 109.5 . .
H16A C16 H16B 109.5 . .
C7 C16 H16C 109.5 . .
H16A C16 H16C 109.5 . .
H16B C16 H16C 109.5 . .
C8 C17 H17A 109.5 . .
C8 C17 H17B 109.5 . .
H17A C17 H17B 109.5 . .
C8 C17 H17C 109.5 . .
H17A C17 H17C 109.5 . .
H17B C17 H17C 109.5 . .
C8 C18 H18A 109.5 . .
C8 C18 H18B 109.5 . .
H18A C18 H18B 109.5 . .
C8 C18 H18C 109.5 . .
H18A C18 H18C 109.5 . .
H18B C18 H18C 109.5 . .
C22 C19 C28 121.1(3) . .
C22 C19 N3 121.1(3) . .
C28 C19 N3 117.7(3) . .
O7 C20 N3 111.7(3) . .
O7 C20 C30 104.5(3) . .
N3 C20 C30 110.8(3) . .
O7 C20 C29 112.7(3) . .
N3 C20 C29 107.0(3) . .
C30 C20 C29 110.1(3) . .
O7 C21 C22 111.8(3) . .
O7 C21 C32 103.7(3) . .
C22 C21 C32 108.4(3) . .
O7 C21 C31 110.5(3) . .
C22 C21 C31 111.5(3) . .
C32 C21 C31 110.6(3) . .
C19 C22 C23 118.3(3) . .
C19 C22 C21 121.6(3) . .
C23 C22 C21 120.0(3) . .
C24 C23 C22 121.7(3) . .
C24 C23 H23A 119.1 . .
C22 C23 H23A 119.1 . .
C23 C24 C27 119.4(3) . .
C23 C24 C25 119.7(3) . .
C27 C24 C25 121.0(3) . .
O8 C25 C24 112.8(3) . .
O8 C25 C34 108.0(3) . .
C24 C25 C34 112.9(3) . .
O8 C25 C33 104.6(3) . .
C24 C25 C33 108.5(3) . .
C34 C25 C33 109.6(3) . .
O8 C26 N4 111.7(3) . .
O8 C26 C36 104.4(3) . .
N4 C26 C36 110.5(3) . .
O8 C26 C35 112.3(3) . .
N4 C26 C35 107.3(3) . .
C36 C26 C35 110.8(3) . .
C24 C27 C28 120.6(3) . .
C24 C27 N4 120.0(3) . .
C28 C27 N4 119.4(3) . .
C27 C28 C19 118.8(3) . .
C27 C28 C10 120.7(3) . .
C19 C28 C10 120.0(3) . .
C20 C29 H29A 109.5 . .
C20 C29 H29B 109.5 . .
H29A C29 H29B 109.5 . .
C20 C29 H29C 109.5 . .
H29A C29 H29C 109.5 . .
H29B C29 H29C 109.5 . .
C20 C30 H30A 109.5 . .
C20 C30 H30B 109.5 . .
H30A C30 H30B 109.5 . .
C20 C30 H30C 109.5 . .
H30A C30 H30C 109.5 . .
H30B C30 H30C 109.5 . .
C21 C31 H31A 109.5 . .
C21 C31 H31B 109.5 . .
H31A C31 H31B 109.5 . .
C21 C31 H31C 109.5 . .
H31A C31 H31C 109.5 . .
H31B C31 H31C 109.5 . .
C21 C32 H32A 109.5 . .
C21 C32 H32B 109.5 . .
H32A C32 H32B 109.5 . .
C21 C32 H32C 109.5 . .
H32A C32 H32C 109.5 . .
H32B C32 H32C 109.5 . .
C25 C33 H33A 109.5 . .
C25 C33 H33B 109.5 . .
H33A C33 H33B 109.5 . .
C25 C33 H33C 109.5 . .
H33A C33 H33C 109.5 . .
H33B C33 H33C 109.5 . .
C25 C34 H34A 109.5 . .
C25 C34 H34B 109.5 . .
H34A C34 H34B 109.5 . .
C25 C34 H34C 109.5 . .
H34A C34 H34C 109.5 . .
H34B C34 H34C 109.5 . .
C26 C35 H35A 109.5 . .
C26 C35 H35B 109.5 . .
H35A C35 H35B 109.5 . .
C26 C35 H35C 109.5 . .
H35A C35 H35C 109.5 . .
H35B C35 H35C 109.5 . .
C26 C36 H36A 109.5 . .
C26 C36 H36B 109.5 . .
H36A C36 H36B 109.5 . .
C26 C36 H36C 109.5 . .
H36A C36 H36C 109.5 . .
H36B C36 H36C 109.5 . .
Cl2 C1S Cl1 109.6(2) . .
Cl2 C1S H1SA 109.8 . .
Cl1 C1S H1SA 109.8 . .
Cl2 C1S H1SB 109.8 . .
Cl1 C1S H1SB 109.8 . .
H1SA C1S H1SB 108.2 . .
Cl3 C2S Cl4 101.7(4) . .
Cl3 C2S H2SA 111.4 . .
Cl4 C2S H2SA 111.4 . .
Cl3 C2S H2SB 111.4 . .
Cl4 C2S H2SB 111.4 . .
H2SA C2S H2SB 109.3 . .
Cl5 C3S Cl5 111.2(4) . 2
Cl5 C3S H3SA 109.5 . .
Cl5 C3S H3SA 109.4 2 .
Cl5D C3D Cl5D 106(2) 2 .
Cl5D C3D H3DA 114.8 2 .
Cl5D C3D H3DA 106.9 . .

loop_
_geom_bond_atom_site_label_1
_geom_bond_atom_site_label_2
_geom_bond_distance
_geom_bond_site_symmetry_2
O1 N1 1.295(4) .
O2 N2 1.289(4) .
O3 C6 1.457(4) .
O3 N3 1.462(3) .
O4 N4 1.485(4) .
O4 H4A 0.8400 .
O5 C2 1.407(4) .
O5 C3 1.448(4) .
O6 C8 1.410(5) .
O6 C7 1.447(4) .
O7 C21 1.436(4) .
O7 C20 1.448(4) .
O8 C26 1.433(4) .
O8 C25 1.443(4) .
N1 C1 1.306(4) .
N1 C2 1.520(4) .
N2 C9 1.301(4) .
N2 C8 1.517(4) .
N3 C19 1.426(4) .
N3 C20 1.464(4) .
N4 C27 1.428(4) .
N4 C26 1.463(4) .
C1 C4 1.462(4) .
C1 C10 1.514(4) .
C2 C12 1.523(5) .
C2 C11 1.528(5) .
C3 C4 1.512(4) .
C3 C14 1.519(5) .
C3 C13 1.539(5) .
C4 C5 1.328(5) .
C5 C6 1.515(4) .
C5 H5A 0.9500 .
C6 C9 1.501(5) .
C6 C7 1.547(4) .
C7 C16 1.509(5) .
C7 C15 1.519(5) .
C8 C18 1.524(7) .
C8 C17 1.532(7) .
C9 C10 1.509(4) .
C10 C28 1.538(4) .
C10 H10A 1.0000 .
C11 H11A 0.9800 .
C11 H11B 0.9800 .
C11 H11C 0.9800 .
C12 H12A 0.9800 .
C12 H12B 0.9800 .
C12 H12C 0.9800 .
C13 H13A 0.9800 .
C13 H13B 0.9800 .
C13 H13C 0.9800 .
C14 H14A 0.9800 .
C14 H14B 0.9800 .
C14 H14C 0.9800 .
C15 H15A 0.9800 .
C15 H15B 0.9800 .
C15 H15C 0.9800 .
C16 H16A 0.9800 .
C16 H16B 0.9800 .
C16 H16C 0.9800 .
C17 H17A 0.9800 .
C17 H17B 0.9800 .
C17 H17C 0.9800 .
C18 H18A 0.9800 .
C18 H18B 0.9800 .
C18 H18C 0.9800 .
C19 C22 1.393(5) .
C19 C28 1.406(5) .
C20 C30 1.518(5) .
C20 C29 1.519(5) .
C21 C22 1.520(4) .
C21 C32 1.527(5) .
C21 C31 1.528(5) .
C22 C23 1.401(5) .
C23 C24 1.378(5) .
C23 H23A 0.9500 .
C24 C27 1.398(4) .
C24 C25 1.525(4) .
C25 C34 1.528(5) .
C25 C33 1.531(5) .
C26 C36 1.520(5) .
C26 C35 1.532(5) .
C27 C28 1.398(4) .
C29 H29A 0.9800 .
C29 H29B 0.9800 .
C29 H29C 0.9800 .
C30 H30A 0.9800 .
C30 H30B 0.9800 .
C30 H30C 0.9800 .
C31 H31A 0.9800 .
C31 H31B 0.9800 .
C31 H31C 0.9800 .
C32 H32A 0.9800 .
C32 H32B 0.9800 .
C32 H32C 0.9800 .
C33 H33A 0.9800 .
C33 H33B 0.9800 .
C33 H33C 0.9800 .
C34 H34A 0.9800 .
C34 H34B 0.9800 .
C34 H34C 0.9800 .
C35 H35A 0.9800 .
C35 H35B 0.9800 .
C35 H35C 0.9800 .
C36 H36A 0.9800 .
C36 H36B 0.9800 .
C36 H36C 0.9800 .
Cl1 C1S 1.779(4) .
Cl2 C1S 1.767(4) .
C1S H1SA 0.9900 .
C1S H1SB 0.9900 .
Cl3 C2S 1.780(5) .
Cl4 C2S 1.800(5) .
C2S H2SA 0.9900 .
C2S H2SB 0.9900 .
Cl5 C3S 1.753(4) .
C3S Cl5 1.753(4) 2
C3S H3SA 0.9600 .
Cl5D C3D 1.789(6) .
C3D Cl5D 1.789(6) 2
C3D H3DA 0.9601 .

loop_
_geom_hbond_atom_site_label_D
_geom_hbond_atom_site_label_H
_geom_hbond_atom_site_label_A
_geom_hbond_distance_DH
_geom_hbond_distance_HA
_geom_hbond_distance_DA
_geom_hbond_angle_DHA
O4 H4A O1 0.84 1.84 2.657(4) 164.7

loop_
_geom_torsion_atom_site_label_1
_geom_torsion_atom_site_label_2
_geom_torsion_atom_site_label_3
_geom_torsion_atom_site_label_4
_geom_torsion
C6 O3 N3 C19 95.1(3)
C6 O3 N3 C20 -141.8(2)
O1 N1 C1 C4 174.3(3)
C2 N1 C1 C4 -2.6(4)
O1 N1 C1 C10 -0.3(4)
C2 N1 C1 C10 -177.1(3)
C3 O5 C2 N1 42.2(4)
C3 O5 C2 C12 158.5(3)
C3 O5 C2 C11 -79.8(4)
O1 N1 C2 O5 169.5(2)
C1 N1 C2 O5 -13.4(4)
O1 N1 C2 C12 55.0(3)
C1 N1 C2 C12 -127.9(3)
O1 N1 C2 C11 -64.2(3)
C1 N1 C2 C11 112.9(3)
C2 O5 C3 C4 -50.6(4)
C2 O5 C3 C14 -170.4(3)
C2 O5 C3 C13 72.1(4)
N1 C1 C4 C5 176.9(3)
C10 C1 C4 C5 -8.7(4)
N1 C1 C4 C3 -6.6(4)
C10 C1 C4 C3 167.7(3)
O5 C3 C4 C5 -153.6(3)
C14 C3 C4 C5 -40.0(4)
C13 C3 C4 C5 81.9(4)
O5 C3 C4 C1 30.0(4)
C14 C3 C4 C1 143.6(3)
C13 C3 C4 C1 -94.5(3)
C1 C4 C5 C6 1.0(5)
C3 C4 C5 C6 -175.3(3)
N3 O3 C6 C9 -68.9(3)
N3 O3 C6 C5 51.3(3)
N3 O3 C6 C7 171.8(2)
C4 C5 C6 O3 -94.1(4)
C4 C5 C6 C9 26.1(4)
C4 C5 C6 C7 148.1(3)
C8 O6 C7 C16 -179.9(3)
C8 O6 C7 C15 -60.1(4)
C8 O6 C7 C6 61.9(4)
O3 C6 C7 O6 68.7(3)
C9 C6 C7 O6 -49.3(3)
C5 C6 C7 O6 -170.2(3)
O3 C6 C7 C16 -43.9(3)
C9 C6 C7 C16 -161.9(3)
C5 C6 C7 C16 77.2(3)
O3 C6 C7 C15 -167.9(3)
C9 C6 C7 C15 74.1(3)
C5 C6 C7 C15 -46.8(4)
C7 O6 C8 N2 -35.1(5)
C7 O6 C8 C18 -148.2(3)
C7 O6 C8 C17 88.7(4)
O2 N2 C8 O6 -179.0(3)
C9 N2 C8 O6 -4.5(5)
O2 N2 C8 C18 -66.0(4)
C9 N2 C8 C18 108.6(4)
O2 N2 C8 C17 55.2(5)
C9 N2 C8 C17 -130.2(4)
O2 N2 C9 C6 -174.5(3)
C8 N2 C9 C6 11.5(5)
O2 N2 C9 C10 13.0(5)
C8 N2 C9 C10 -161.0(3)
O3 C6 C9 N2 -99.1(3)
C5 C6 C9 N2 139.1(3)
C7 C6 C9 N2 17.1(4)
O3 C6 C9 C10 73.4(3)
C5 C6 C9 C10 -48.4(4)
C7 C6 C9 C10 -170.4(3)
N2 C9 C10 C1 -145.3(3)
C6 C9 C10 C1 41.9(4)
N2 C9 C10 C28 88.3(3)
C6 C9 C10 C28 -84.5(3)
N1 C1 C10 C9 162.4(3)
C4 C1 C10 C9 -12.1(4)
N1 C1 C10 C28 -77.8(4)
C4 C1 C10 C28 107.7(3)
O3 N3 C19 C22 99.8(3)
C20 N3 C19 C22 -20.2(4)
O3 N3 C19 C28 -81.6(3)
C20 N3 C19 C28 158.4(3)
C21 O7 C20 N3 -55.1(4)
C21 O7 C20 C30 -175.0(3)
C21 O7 C20 C29 65.4(4)
C19 N3 C20 O7 48.6(4)
O3 N3 C20 O7 -71.5(3)
C19 N3 C20 C30 164.7(3)
O3 N3 C20 C30 44.6(3)
C19 N3 C20 C29 -75.3(3)
O3 N3 C20 C29 164.7(2)
C20 O7 C21 C22 28.8(4)
C20 O7 C21 C32 145.4(3)
C20 O7 C21 C31 -96.0(3)
C28 C19 C22 C23 -1.4(5)
N3 C19 C22 C23 177.2(3)
C28 C19 C22 C21 176.1(3)
N3 C19 C22 C21 -5.3(5)
O7 C21 C22 C19 1.6(5)
C32 C21 C22 C19 -112.2(4)
C31 C21 C22 C19 125.9(4)
O7 C21 C22 C23 179.1(3)
C32 C21 C22 C23 65.3(4)
C31 C21 C22 C23 -56.7(4)
C19 C22 C23 C24 1.0(5)
C21 C22 C23 C24 -176.6(3)
C22 C23 C24 C27 0.7(5)
C22 C23 C24 C25 -178.3(3)
C26 O8 C25 C24 20.8(4)
C26 O8 C25 C34 -104.6(3)
C26 O8 C25 C33 138.7(3)
C23 C24 C25 O8 -174.6(3)
C27 C24 C25 O8 6.4(4)
C23 C24 C25 C34 -51.9(4)
C27 C24 C25 C34 129.2(3)
C23 C24 C25 C33 69.9(4)
C27 C24 C25 C33 -109.1(3)
C25 O8 C26 N4 -52.7(4)
C25 O8 C26 C36 -172.1(3)
C25 O8 C26 C35 67.9(4)
C27 N4 C26 O8 55.9(4)
O4 N4 C26 O8 -57.9(3)
C27 N4 C26 C36 171.6(3)
O4 N4 C26 C36 57.8(3)
C27 N4 C26 C35 -67.6(3)
O4 N4 C26 C35 178.6(2)
C23 C24 C27 C28 -1.9(5)
C25 C24 C27 C28 177.0(3)
C23 C24 C27 N4 -179.9(3)
C25 C24 C27 N4 -0.9(5)
C26 N4 C27 C24 -30.0(4)
O4 N4 C27 C24 83.7(3)
C26 N4 C27 C28 152.0(3)
O4 N4 C27 C28 -94.3(3)
C24 C27 C28 C19 1.5(4)
N4 C27 C28 C19 179.4(3)
C24 C27 C28 C10 174.0(3)
N4 C27 C28 C10 -8.0(4)
C22 C19 C28 C27 0.3(5)
N3 C19 C28 C27 -178.4(3)
C22 C19 C28 C10 -172.3(3)
N3 C19 C28 C10 9.0(4)
C9 C10 C28 C27 -114.6(3)
C1 C10 C28 C27 122.8(3)
C9 C10 C28 C19 57.8(4)
C1 C10 C28 C19 -64.7(4)
